data_7208780
loop_
_publ_author_name
'Zhang, Deng'
'Lu, Yun'
'Chen, Lei'
'Cai, Hu'
'Zhu, Dunru'
'Xu, Yan'

_publ_section_title
;
 A series of new rare earth sulfates based on lanthanide contraction and
 dual organic-amine templating effects
;
_journal_issue 20
_journal_name_full CrystEngComm
_journal_page_first 6627
_journal_paper_doi 10.1039/c2ce25937k
_journal_volume 14
_journal_year 2012
_chemical_formula_moiety '[(C2H8N)2(C2H10N2)0.5][Gd(SO4)3]'
_chemical_formula_sum 'C5 H21 Gd N3 O12 S3'
_chemical_formula_weight 568.68
_chemical_name_systematic
;
?
;
_space_group_IT_number 61
_symmetry_cell_setting orthorhombic
_symmetry_space_group_name_Hall '-P 2ac 2ab'
_symmetry_space_group_name_H-M 'P b c a'
_atom_sites_solution_hydrogens geom
_atom_sites_solution_primary direct
_atom_sites_solution_secondary difmap
_audit_creation_method SHELXL-97
_cell_angle_alpha 90.00
_cell_angle_beta 90.00
_cell_angle_gamma 90.00
_cell_formula_units_Z 8
_cell_length_a 10.9321(17)
_cell_length_b 10.2720(16)
_cell_length_c 31.325(5)
_cell_measurement_reflns_used 2724
_cell_measurement_temperature 296(2)
_cell_measurement_theta_max 25.304
_cell_measurement_theta_min 2.269
_cell_volume 3517.6(10)
_computing_cell_refinement 'SAINT (Bruker, 2005)'
_computing_data_collection 'APEX2 (Bruker, 2005)'
_computing_data_reduction SAINT
_computing_molecular_graphics SHELXTL
_computing_publication_material SHELXTL
_computing_structure_refinement 'SHELXL-97 (Sheldrick, 1997)'
_computing_structure_solution 'SHELXS-97 (Sheldrick, 1990)'
_diffrn_ambient_temperature 296(2)
_diffrn_measured_fraction_theta_full 0.994
_diffrn_measured_fraction_theta_max 0.994
_diffrn_measurement_device_type 'Bruker Apex2 CCD'
_diffrn_measurement_method '\w scans'
_diffrn_radiation_monochromator graphite
_diffrn_radiation_source 'fine-focus sealed tube'
_diffrn_radiation_type MoK\a
_diffrn_radiation_wavelength 0.71073
_diffrn_reflns_av_R_equivalents 0.0546
_diffrn_reflns_av_sigmaI/netI 0.0433
_diffrn_reflns_limit_h_max 11
_diffrn_reflns_limit_h_min -13
_diffrn_reflns_limit_k_max 12
_diffrn_reflns_limit_k_min -12
_diffrn_reflns_limit_l_max 27
_diffrn_reflns_limit_l_min -37
_diffrn_reflns_number 15969
_diffrn_reflns_theta_full 25.50
_diffrn_reflns_theta_max 25.50
_diffrn_reflns_theta_min 2.27
_exptl_absorpt_coefficient_mu 4.188
_exptl_absorpt_correction_T_max 0.6795
_exptl_absorpt_correction_T_min 0.5917
_exptl_absorpt_correction_type multi-scan
_exptl_absorpt_process_details '(SADABS; Sheldrick, 2003)'
_exptl_crystal_colour Colorless
_exptl_crystal_density_diffrn 2.148
_exptl_crystal_density_meas ?
_exptl_crystal_density_method 'not measured'
_exptl_crystal_description Block
_exptl_crystal_F_000 2240
_exptl_crystal_size_max 0.14
_exptl_crystal_size_mid 0.11
_exptl_crystal_size_min 0.10
_refine_diff_density_max 0.759
_refine_diff_density_min -0.659
_refine_diff_density_rms 0.129
_refine_ls_extinction_method none
_refine_ls_goodness_of_fit_ref 1.016
_refine_ls_hydrogen_treatment 'riding model'
_refine_ls_matrix_type full
_refine_ls_number_parameters 217
_refine_ls_number_reflns 3258
_refine_ls_number_restraints 0
_refine_ls_restrained_S_all 1.016
_refine_ls_R_factor_all 0.0452
_refine_ls_R_factor_gt 0.0314
_refine_ls_shift/su_max 0.004
_refine_ls_shift/su_mean 0.000
_refine_ls_structure_factor_coef Fsqd
_refine_ls_weighting_details 'calc w=1/[\s^2^(Fo^2^)+(0.0326P)^2^+0.0000P] where P=(Fo^2^+2Fc^2^)/3'
_refine_ls_weighting_scheme calc
_refine_ls_wR_factor_gt 0.0679
_refine_ls_wR_factor_ref 0.0717
_reflns_number_gt 2555
_reflns_number_total 3258
_reflns_threshold_expression >2sigma(I)
_cod_data_source_file c2ce25937k.txt
_cod_data_source_block zd-8
_cod_depositor_comments
;
The following automatic conversions were performed:

'_exptl_crystal_density_meas' value 'not measured' was changed to '?'
- the value is perceived as not measured.

Automatic conversion script
Id: cif_fix_values 3008 2015-01-20 13:52:24Z robertas 

The following automatic conversions were performed:

'_exptl_absorpt_correction_type' value 'Multi-scans' was replaced
with the value 'multi-scan' as specified in the replacement file
'src/cod-tools/trunk/data/replacement-values/replacement_values.lst'.

Automatic conversion script
Id: cif_fix_values 5376 2017-05-30 11:51:03Z andrius 
;
_cod_original_cell_volume 3517.6(9)
_cod_original_sg_symbol_H-M Pbca
_cod_database_code 7208780

loop_
_symmetry_equiv_pos_as_xyz
'x, y, z'
'-x+1/2, -y, z+1/2'
'-x, y+1/2, -z+1/2'
'x+1/2, -y+1/2, -z'
'-x, -y, -z'
'x-1/2, y, -z-1/2'
'x, -y-1/2, z-1/2'
'-x-1/2, y-1/2, z'

loop_
_atom_site_label
_atom_site_type_symbol
_atom_site_fract_x
_atom_site_fract_y
_atom_site_fract_z
_atom_site_U_iso_or_equiv
_atom_site_adp_type
_atom_site_occupancy
_atom_site_symmetry_multiplicity
_atom_site_calc_flag
_atom_site_refinement_flags
Gd1 Gd 1.40036(2) 0.48291(2) 0.584457(8) 0.01723(9) Uani 1 1 d .
S1 S 1.24786(11) 0.72906(11) 0.58419(4) 0.0206(3) Uani 1 1 d .
S2 S 1.48289(13) 0.47361(13) 0.67803(5) 0.0311(3) Uani 1 1 d .
S3 S 1.64295(11) 0.45289(11) 0.53623(4) 0.0192(3) Uani 1 1 d .
O1 O 1.5898(3) 0.5734(3) 0.55467(11) 0.0243(8) Uani 1 1 d .
O2 O 1.6488(3) 0.4579(3) 0.49019(11) 0.0284(8) Uani 1 1 d .
O3 O 1.3830(3) 0.7194(3) 0.58429(11) 0.0240(8) Uani 1 1 d .
O4 O 1.2036(3) 0.5939(3) 0.58601(11) 0.0259(8) Uani 1 1 d .
O5 O 1.2039(3) 0.8050(3) 0.62091(11) 0.0285(9) Uani 1 1 d .
O6 O 1.5574(3) 0.3462(3) 0.54988(11) 0.0242(8) Uani 1 1 d .
O7 O 1.3748(4) 0.5452(3) 0.66004(12) 0.0371(10) Uani 1 1 d .
O8 O 1.2041(3) 0.7992(3) 0.54613(11) 0.0266(8) Uani 1 1 d .
O9 O 1.7637(3) 0.4306(3) 0.55443(11) 0.0302(9) Uani 1 1 d .
O10 O 1.4422(4) 0.3632(4) 0.70301(13) 0.0411(10) Uani 1 1 d .
O11 O 1.5458(4) 0.4289(4) 0.63856(12) 0.0429(10) Uani 1 1 d .
O12 O 1.5584(4) 0.5607(4) 0.70277(14) 0.0627(14) Uani 1 1 d .
N3 N 1.4702(4) 0.1735(4) 0.48377(14) 0.0271(10) Uani 1 1 d .
H3D H 1.5172 0.2272 0.4686 0.041 Uiso 1 1 calc R
H3E H 1.4558 0.2082 0.5093 0.041 Uiso 1 1 calc R
H3F H 1.3997 0.1612 0.4702 0.041 Uiso 1 1 calc R
N1 N 1.1971(4) 0.2737(4) 0.70465(15) 0.0399(12) Uani 1 1 d .
H1D H 1.1815 0.2043 0.6880 0.048 Uiso 1 1 calc R
H1E H 1.2706 0.3055 0.6970 0.048 Uiso 1 1 calc R
N2 N 1.1992(6) 0.3198(5) 0.38833(19) 0.0681(19) Uani 1 1 d .
H2D H 1.2351 0.3787 0.4055 0.082 Uiso 1 1 calc R
H2E H 1.1629 0.2601 0.4052 0.082 Uiso 1 1 calc R
C5 C 1.5327(6) 0.0486(5) 0.4890(3) 0.056(2) Uani 1 1 d .
H5A H 1.5531 0.0155 0.4609 0.068 Uiso 1 1 calc R
H5B H 1.6090 0.0638 0.5040 0.068 Uiso 1 1 calc R
C4 C 1.2938(6) 0.2551(7) 0.3636(2) 0.067(2) Uani 1 1 d .
H4A H 1.3519 0.2156 0.3825 0.100 Uiso 1 1 calc R
H4B H 1.3347 0.3178 0.3459 0.100 Uiso 1 1 calc R
H4C H 1.2573 0.1893 0.3459 0.100 Uiso 1 1 calc R
C2 C 1.2035(7) 0.2303(8) 0.7490(2) 0.077(2) Uani 1 1 d .
H2A H 1.2665 0.1657 0.7519 0.116 Uiso 1 1 calc R
H2B H 1.1263 0.1936 0.7573 0.116 Uiso 1 1 calc R
H2C H 1.2221 0.3032 0.7671 0.116 Uiso 1 1 calc R
C3 C 1.1045(7) 0.3858(7) 0.3636(3) 0.080(3) Uani 1 1 d .
H3A H 1.0465 0.4251 0.3827 0.120 Uiso 1 1 calc R
H3B H 1.0634 0.3238 0.3457 0.120 Uiso 1 1 calc R
H3C H 1.1413 0.4519 0.3462 0.120 Uiso 1 1 calc R
C1 C 1.1036(6) 0.3736(7) 0.6965(3) 0.066(2) Uani 1 1 d .
H1A H 1.1070 0.3994 0.6670 0.099 Uiso 1 1 calc R
H1B H 1.1188 0.4479 0.7143 0.099 Uiso 1 1 calc R
H1C H 1.0241 0.3388 0.7027 0.099 Uiso 1 1 calc R

loop_
_atom_site_aniso_label
_atom_site_aniso_U_11
_atom_site_aniso_U_22
_atom_site_aniso_U_33
_atom_site_aniso_U_23
_atom_site_aniso_U_13
_atom_site_aniso_U_12
Gd1 0.01618(15) 0.01636(13) 0.01913(15) 0.00073(10) 0.00069(11) 0.00029(9)
S1 0.0199(7) 0.0191(6) 0.0227(7) 0.0004(5) 0.0017(6) 0.0049(5)
S2 0.0339(9) 0.0366(7) 0.0228(8) 0.0065(6) -0.0085(6) -0.0099(6)
S3 0.0162(7) 0.0213(6) 0.0202(7) 0.0017(5) 0.0017(5) 0.0009(5)
O1 0.023(2) 0.0196(16) 0.030(2) -0.0002(15) 0.0069(17) 0.0000(14)
O2 0.030(2) 0.036(2) 0.019(2) 0.0040(16) 0.0024(17) 0.0006(17)
O3 0.018(2) 0.0196(17) 0.034(2) -0.0006(15) -0.0022(17) 0.0012(13)
O4 0.024(2) 0.0195(17) 0.034(2) 0.0005(15) 0.0028(17) 0.0015(14)
O5 0.035(2) 0.0269(18) 0.024(2) -0.0012(15) 0.0042(18) 0.0111(16)
O6 0.023(2) 0.0215(17) 0.028(2) 0.0022(15) 0.0059(17) -0.0034(14)
O7 0.054(3) 0.035(2) 0.022(2) -0.0082(17) -0.0072(19) 0.0127(18)
O8 0.032(2) 0.0265(18) 0.021(2) 0.0028(15) -0.0013(17) 0.0104(16)
O9 0.015(2) 0.043(2) 0.033(2) 0.0038(18) -0.0054(17) 0.0034(16)
O10 0.043(3) 0.047(2) 0.033(2) 0.0164(19) -0.010(2) -0.0150(19)
O11 0.031(2) 0.070(3) 0.028(2) 0.004(2) -0.0043(19) 0.009(2)
O12 0.081(4) 0.073(3) 0.034(3) 0.005(2) -0.021(3) -0.043(3)
N3 0.032(3) 0.021(2) 0.028(3) -0.0001(18) -0.003(2) -0.0014(19)
N1 0.042(3) 0.052(3) 0.026(3) -0.006(2) 0.005(2) -0.010(2)
N2 0.107(6) 0.052(3) 0.046(4) 0.001(3) -0.002(4) -0.033(4)
C5 0.032(4) 0.035(4) 0.102(6) 0.024(4) -0.013(4) 0.003(3)
C4 0.076(6) 0.077(5) 0.047(5) 0.001(4) 0.011(4) -0.028(5)
C2 0.078(6) 0.116(7) 0.037(5) 0.014(5) 0.004(4) 0.007(5)
C3 0.110(8) 0.055(5) 0.075(6) 0.012(4) -0.013(5) 0.001(5)
C1 0.063(5) 0.072(5) 0.064(5) -0.003(4) 0.012(4) 0.014(4)

loop_
_atom_type_symbol
_atom_type_description
_atom_type_scat_dispersion_real
_atom_type_scat_dispersion_imag
_atom_type_scat_source
C C 0.0033 0.0016 'International Tables Vol C Tables 4.2.6.8 and 6.1.1.4'
H H 0.0000 0.0000 'International Tables Vol C Tables 4.2.6.8 and 6.1.1.4'
N N 0.0061 0.0033 'International Tables Vol C Tables 4.2.6.8 and 6.1.1.4'
O O 0.0106 0.0060 'International Tables Vol C Tables 4.2.6.8 and 6.1.1.4'
S S 0.1246 0.1234 'International Tables Vol C Tables 4.2.6.8 and 6.1.1.4'
Gd Gd -0.1653 3.9035 'International Tables Vol C Tables 4.2.6.8 and 6.1.1.4'

loop_
_geom_angle_atom_site_label_1
_geom_angle_atom_site_label_2
_geom_angle_atom_site_label_3
_geom_angle
_geom_angle_site_symmetry_1
_geom_angle_site_symmetry_3
O11 Gd1 O4 133.03(13) . .
O11 Gd1 O3 106.54(13) . .
O4 Gd1 O3 57.62(11) . .
O11 Gd1 O5 78.76(13) . 8_855
O4 Gd1 O5 85.89(11) . 8_855
O3 Gd1 O5 135.38(11) . 8_855
O11 Gd1 O1 78.23(13) . .
O4 Gd1 O1 125.15(11) . .
O3 Gd1 O1 71.78(11) . .
O5 Gd1 O1 148.94(11) 8_855 .
O11 Gd1 O7 56.99(13) . .
O4 Gd1 O7 76.08(12) . .
O3 Gd1 O7 74.62(12) . .
O5 Gd1 O7 72.06(12) 8_855 .
O1 Gd1 O7 111.23(12) . .
O11 Gd1 O6 73.52(12) . .
O4 Gd1 O6 152.82(12) . .
O3 Gd1 O6 128.35(11) . .
O5 Gd1 O6 95.99(11) 8_855 .
O1 Gd1 O6 57.44(10) . .
O7 Gd1 O6 130.33(12) . .
O11 Gd1 O2 150.66(13) . 5_866
O4 Gd1 O2 73.25(12) . 5_866
O3 Gd1 O2 74.69(11) . 5_866
O5 Gd1 O2 121.67(11) 8_855 5_866
O1 Gd1 O2 74.40(12) . 5_866
O7 Gd1 O2 144.86(12) . 5_866
O6 Gd1 O2 82.90(11) . 5_866
O11 Gd1 O8 117.87(13) . 8_855
O4 Gd1 O8 87.68(11) . 8_855
O3 Gd1 O8 135.45(11) . 8_855
O5 Gd1 O8 56.49(11) 8_855 8_855
O1 Gd1 O8 119.12(11) . 8_855
O7 Gd1 O8 126.99(12) . 8_855
O6 Gd1 O8 71.28(11) . 8_855
O2 Gd1 O8 68.55(11) 5_866 8_855
O11 Gd1 S1 124.20(10) . .
O4 Gd1 S1 28.71(8) . .
O3 Gd1 S1 28.93(8) . .
O5 Gd1 S1 111.69(9) 8_855 .
O1 Gd1 S1 98.46(8) . .
O7 Gd1 S1 73.97(9) . .
O6 Gd1 S1 148.94(8) . .
O2 Gd1 S1 70.89(8) 5_866 .
O8 Gd1 S1 112.06(8) 8_855 .
O11 Gd1 S3 75.56(10) . .
O4 Gd1 S3 145.15(8) . .
O3 Gd1 S3 99.59(8) . .
O5 Gd1 S3 124.03(8) 8_855 .
O1 Gd1 S3 28.53(8) . .
O7 Gd1 S3 126.62(10) . .
O6 Gd1 S3 29.01(7) . .
O2 Gd1 S3 75.36(9) 5_866 .
O8 Gd1 S3 94.72(8) 8_855 .
S1 Gd1 S3 123.95(3) . .
O11 Gd1 S2 28.29(10) . .
O4 Gd1 S2 104.79(9) . .
O3 Gd1 S2 93.21(8) . .
O5 Gd1 S2 70.53(8) 8_855 .
O1 Gd1 S2 97.29(9) . .
O7 Gd1 S2 28.97(9) . .
O6 Gd1 S2 101.36(9) . .
O2 Gd1 S2 166.90(8) 5_866 .
O8 Gd1 S2 124.54(8) 8_855 .
S1 Gd1 S2 100.98(4) . .
S3 Gd1 S2 102.31(4) . .
O5 S1 O4 111.3(2) . .
O5 S1 O8 105.5(2) . .
O4 S1 O8 112.7(2) . .
O5 S1 O3 111.1(2) . .
O4 S1 O3 105.37(19) . .
O8 S1 O3 111.0(2) . .
O5 S1 Gd1 128.36(15) . .
O4 S1 Gd1 52.64(13) . .
O8 S1 Gd1 126.12(14) . .
O3 S1 Gd1 52.78(13) . .
O5 S1 Gd1 51.30(14) . 8_865
O4 S1 Gd1 128.89(15) . 8_865
O8 S1 Gd1 54.21(13) . 8_865
O3 S1 Gd1 125.68(14) . 8_865
Gd1 S1 Gd1 178.42(5) . 8_865
O12 S2 O10 111.8(3) . .
O12 S2 O11 111.9(3) . .
O10 S2 O11 110.5(3) . .
O12 S2 O7 110.4(3) . .
O10 S2 O7 110.1(2) . .
O11 S2 O7 101.7(2) . .
O12 S2 Gd1 131.45(19) . .
O10 S2 Gd1 116.76(17) . .
O11 S2 Gd1 49.58(15) . .
O7 S2 Gd1 52.76(14) . .
O2 S3 O9 110.9(2) . .
O2 S3 O1 112.1(2) . .
O9 S3 O1 109.5(2) . .
O2 S3 O6 109.7(2) . .
O9 S3 O6 109.8(2) . .
O1 S3 O6 104.70(19) . .
O2 S3 Gd1 121.78(16) . .
O9 S3 Gd1 127.35(16) . .
O1 S3 Gd1 52.12(13) . .
O6 S3 Gd1 52.79(13) . .
S3 O1 Gd1 99.35(16) . .
S3 O2 Gd1 160.4(2) . 5_866
S1 O3 Gd1 98.29(16) . .
S1 O4 Gd1 98.65(17) . .
S1 O5 Gd1 100.61(18) . 8_865
S3 O6 Gd1 98.20(15) . .
S2 O7 Gd1 98.27(18) . .
S1 O8 Gd1 97.38(17) . 8_865
S2 O11 Gd1 102.1(2) . .
C5 N3 H3D 109.5 . .
C5 N3 H3E 109.5 . .
H3D N3 H3E 109.5 . .
C5 N3 H3F 109.5 . .
H3D N3 H3F 109.5 . .
H3E N3 H3F 109.5 . .
C2 N1 C1 114.3(5) . .
C2 N1 H1D 108.7 . .
C1 N1 H1D 108.7 . .
C2 N1 H1E 108.7 . .
C1 N1 H1E 108.7 . .
H1D N1 H1E 107.6 . .
C4 N2 C3 115.7(6) . .
C4 N2 H2D 108.4 . .
C3 N2 H2D 108.4 . .
C4 N2 H2E 108.4 . .
C3 N2 H2E 108.4 . .
H2D N2 H2E 107.4 . .
C5 C5 N3 116.0(7) 5_856 .
C5 C5 H5A 108.3 5_856 .
N3 C5 H5A 108.3 . .
C5 C5 H5B 108.3 5_856 .
N3 C5 H5B 108.3 . .
H5A C5 H5B 107.4 . .
N2 C4 H4A 109.5 . .
N2 C4 H4B 109.5 . .
H4A C4 H4B 109.5 . .
N2 C4 H4C 109.5 . .
H4A C4 H4C 109.5 . .
H4B C4 H4C 109.5 . .
N1 C2 H2A 109.5 . .
N1 C2 H2B 109.5 . .
H2A C2 H2B 109.5 . .
N1 C2 H2C 109.5 . .
H2A C2 H2C 109.5 . .
H2B C2 H2C 109.5 . .
N2 C3 H3A 109.5 . .
N2 C3 H3B 109.5 . .
H3A C3 H3B 109.5 . .
N2 C3 H3C 109.5 . .
H3A C3 H3C 109.5 . .
H3B C3 H3C 109.5 . .
N1 C1 H1A 109.5 . .
N1 C1 H1B 109.5 . .
H1A C1 H1B 109.5 . .
N1 C1 H1C 109.5 . .
H1A C1 H1C 109.5 . .
H1B C1 H1C 109.5 . .

loop_
_geom_bond_atom_site_label_1
_geom_bond_atom_site_label_2
_geom_bond_distance
_geom_bond_site_symmetry_2
Gd1 O11 2.389(4) .
Gd1 O4 2.435(3) .
Gd1 O3 2.437(3) .
Gd1 O5 2.438(3) 8_855
Gd1 O1 2.454(3) .
Gd1 O7 2.468(4) .
Gd1 O6 2.469(3) .
Gd1 O2 2.475(3) 5_866
Gd1 O8 2.511(3) 8_855
Gd1 S1 3.0286(12) .
Gd1 S3 3.0677(13) .
Gd1 S2 3.0683(15) .
S1 O5 1.471(3) .
S1 O4 1.472(3) .
S1 O8 1.473(3) .
S1 O3 1.480(3) .
S1 Gd1 3.0700(12) 8_865
S2 O12 1.443(4) .
S2 O10 1.448(4) .
S2 O11 1.487(4) .
S2 O7 1.502(4) .
S3 O2 1.444(4) .
S3 O9 1.456(3) .
S3 O1 1.485(3) .
S3 O6 1.503(3) .
O2 Gd1 2.475(3) 5_866
O5 Gd1 2.438(3) 8_865
O8 Gd1 2.511(3) 8_865
N3 C5 1.463(6) .
N3 H3D 0.8900 .
N3 H3E 0.8900 .
N3 H3F 0.8900 .
N1 C2 1.461(8) .
N1 C1 1.471(7) .
N1 H1D 0.9000 .
N1 H1E 0.9000 .
N2 C4 1.454(8) .
N2 C3 1.460(9) .
N2 H2D 0.9000 .
N2 H2E 0.9000 .
C5 C5 1.409(11) 5_856
C5 H5A 0.9700 .
C5 H5B 0.9700 .
C4 H4A 0.9600 .
C4 H4B 0.9600 .
C4 H4C 0.9600 .
C2 H2A 0.9600 .
C2 H2B 0.9600 .
C2 H2C 0.9600 .
C3 H3A 0.9600 .
C3 H3B 0.9600 .
C3 H3C 0.9600 .
C1 H1A 0.9600 .
C1 H1B 0.9600 .
C1 H1C 0.9600 .
